data_7044196
loop_
_publ_author_name
'Hardouin Duparc, Val\'erie'
'Schaper, Frank'

_publ_section_title
;
 Sulfonato-imino copper(II) complexes : fast and general Chan-Evans-Lam
 coupling of amines and anilines
;
_journal_name_full 'Dalton Trans.'
_journal_paper_doi 10.1039/C7DT02260C
_journal_year 2017
_chemical_formula_moiety 'C14 H11 Cu F3 N2 O6 S2'
_chemical_formula_sum 'C14 H11 Cu F3 N2 O6 S2'
_chemical_formula_weight 487.91
_space_group_crystal_system orthorhombic
_space_group_IT_number 61
_space_group_name_Hall '-P 2ac 2ab'
_space_group_name_H-M_alt 'P b c a'
_symmetry_space_group_name_Hall '-P 2ac 2ab'
_symmetry_space_group_name_H-M 'P b c a'
_atom_sites_solution_hydrogens difmap
_atom_sites_solution_primary dual
_atom_sites_solution_secondary difmap
_audit_creation_date 2016-02-18
_audit_creation_method
;
Olex2 1.2
(compiled 2015.09.30 svn.r3233 for OlexSys, GUI svn.r5103)
;
_audit_update_record
;
2017-05-25 deposited with the CCDC.
2017-09-12 downloaded from the CCDC.
;
_cell_angle_alpha 90
_cell_angle_beta 90
_cell_angle_gamma 90
_cell_formula_units_Z 8
_cell_length_a 14.6171(2)
_cell_length_b 10.0602(2)
_cell_length_c 23.5560(4)
_cell_measurement_reflns_used 9950
_cell_measurement_temperature 100
_cell_measurement_theta_max 72.082
_cell_measurement_theta_min 4.822
_cell_volume 3463.93(10)
_computing_cell_refinement
;
SAINT (2013) V8.34A; Integration Software for Single Crystal Data.
Bruker AXS Inc., Madison, WI 53719-1173.
;
_computing_data_collection
;
APEX 2 (2013) Bruker AXS Inc., Madison, WI 53719-1173.
;
_computing_data_reduction
;
SAINT (2013) V8.34A; Integration Software for Single Crystal Data.
Bruker AXS Inc., Madison, WI 53719-1173.
;
_computing_molecular_graphics 'Olex2 (Dolomanov et al., 2009)'
_computing_publication_material 'Olex2 (Dolomanov et al., 2009)'
_computing_structure_refinement 'XL (Sheldrick, 2008)'
_computing_structure_solution 'XT (Sheldrick, 2015)'
_diffrn_ambient_temperature 100
_diffrn_detector 'CCD area detector'
_diffrn_detector_area_resol_mean 8.3
_diffrn_detector_type 'Bruker Platinum 135 CCD Area Detector'
_diffrn_measured_fraction_theta_full 1.000
_diffrn_measured_fraction_theta_max 0.998
_diffrn_measurement_device 'k-geometry diffractometer'
_diffrn_measurement_device_type 'Bruker Microstar X8'
_diffrn_measurement_method '\w scans'
_diffrn_radiation_collimation 'Focusing mirrors'
_diffrn_radiation_monochromator 'Helios Mirror Optics'
_diffrn_radiation_probe x-ray
_diffrn_radiation_type CuK\a
_diffrn_radiation_wavelength 1.54178
_diffrn_reflns_av_R_equivalents 0.0266
_diffrn_reflns_av_unetI/netI 0.0089
_diffrn_reflns_Laue_measured_fraction_full 1.000
_diffrn_reflns_Laue_measured_fraction_max 0.998
_diffrn_reflns_limit_h_max 18
_diffrn_reflns_limit_h_min -18
_diffrn_reflns_limit_k_max 11
_diffrn_reflns_limit_k_min -12
_diffrn_reflns_limit_l_max 29
_diffrn_reflns_limit_l_min -29
_diffrn_reflns_number 66922
_diffrn_reflns_point_group_measured_fraction_full 1.000
_diffrn_reflns_point_group_measured_fraction_max 0.998
_diffrn_reflns_theta_full 67.679
_diffrn_reflns_theta_max 72.166
_diffrn_reflns_theta_min 4.822
_diffrn_source 'Rotating-anode X-ray tube'
_diffrn_source_target Cu
_diffrn_source_type 'Bruker Microstar/FR591 generator'
_exptl_absorpt_coefficient_mu 4.698
_exptl_absorpt_correction_T_max 0.7536
_exptl_absorpt_correction_T_min 0.6105
_exptl_absorpt_correction_type multi-scan
_exptl_absorpt_process_details
;
SADABS-2014/5 (Bruker,2014/5) was used for absorption correction.
wR2(int) was 0.0773 before and 0.0394 after correction.
The Ratio of minimum to maximum transmission is 0.8101.
The \l/2 correction factor is 0.00150.
;
_exptl_crystal_colour 'clear light green'
_exptl_crystal_colour_lustre clear
_exptl_crystal_colour_modifier light
_exptl_crystal_colour_primary green
_exptl_crystal_density_diffrn 1.871
_exptl_crystal_description plate
_exptl_crystal_F_000 1960
_exptl_crystal_size_max 0.11
_exptl_crystal_size_mid 0.08
_exptl_crystal_size_min 0.05
_refine_diff_density_max 0.416
_refine_diff_density_min -0.391
_refine_diff_density_rms 0.062
_refine_ls_extinction_method none
_refine_ls_goodness_of_fit_ref 1.055
_refine_ls_hydrogen_treatment refall
_refine_ls_matrix_type full
_refine_ls_number_parameters 297
_refine_ls_number_reflns 3413
_refine_ls_number_restraints 0
_refine_ls_restrained_S_all 1.055
_refine_ls_R_factor_all 0.0238
_refine_ls_R_factor_gt 0.0233
_refine_ls_shift/su_max 0.001
_refine_ls_shift/su_mean 0.000
_refine_ls_structure_factor_coef Fsqd
_refine_ls_weighting_details 'w=1/[\s^2^(Fo^2^)+(0.0412P)^2^+2.9437P] where P=(Fo^2^+2Fc^2^)/3'
_refine_ls_weighting_scheme calc
_refine_ls_wR_factor_gt 0.0675
_refine_ls_wR_factor_ref 0.0679
_reflns_Friedel_coverage 0.000
_reflns_number_gt 3332
_reflns_number_total 3413
_reflns_threshold_expression 'I > 2\s(I)'
_cod_data_source_file c7dt02260c2.cif
_cod_data_source_block hard35
_cod_depositor_comments
;
The following automatic conversions were performed:

'_diffrn_radiation_probe' value 'X-ray' changed to 'x-ray' according
to
/home/data/users/saulius/crontab/automatic-downloads/rss-feeds/RSC/lib/dictionaries/cif_core.dic
dictionary named 'cif_core.dic' version 2.4.2 from 2011-04-26.

Automatic conversion script
Id: cif_fix_values 4973 2017-02-22 13:04:09Z antanas 
;
_cod_database_code 7044196
_shelx_space_group_comment
;
The symmetry employed for this shelxl refinement is uniquely defined
by the following loop, which should always be used as a source of
symmetry information in preference to the above space-group names.
They are only intended as comments.
;
_shelx_estimated_absorpt_t_max 0.799
_shelx_estimated_absorpt_t_min 0.626
_olex2_refinement_description
;
;
_shelx_shelxl_version_number 2014/7
_olex2_submission_special_instructions 'No special instructions were received'

loop_
_space_group_symop_operation_xyz
'x, y, z'
'-x+1/2, -y, z+1/2'
'-x, y+1/2, -z+1/2'
'x+1/2, -y+1/2, -z'
'-x, -y, -z'
'x-1/2, y, -z-1/2'
'x, -y-1/2, z-1/2'
'-x-1/2, y-1/2, z'

loop_
_atom_site_label
_atom_site_type_symbol
_atom_site_fract_x
_atom_site_fract_y
_atom_site_fract_z
_atom_site_U_iso_or_equiv
_atom_site_adp_type
_atom_site_occupancy
_atom_site_site_symmetry_order
_atom_site_calc_flag
Cu1 Cu 0.28783(2) 0.44149(2) 0.31188(2) 0.01176(8) Uani 1 1 d
S1 S 0.18663(2) 0.63896(3) 0.24147(2) 0.01094(10) Uani 1 1 d
S2 S 0.14707(3) 0.25972(4) 0.37482(2) 0.01353(10) Uani 1 1 d
F1 F 0.05797(9) 0.40735(14) 0.44835(5) 0.0401(3) Uani 1 1 d
F2 F 0.02143(9) 0.20007(16) 0.44931(5) 0.0455(4) Uani 1 1 d
F3 F 0.14814(8) 0.26475(12) 0.48664(4) 0.0284(2) Uani 1 1 d
O1 O 0.17962(7) 0.52844(11) 0.28326(5) 0.0130(2) Uani 1 1 d
O2 O 0.24749(8) 0.74362(11) 0.26113(4) 0.0142(2) Uani 1 1 d
O3 O 0.09679(7) 0.68005(11) 0.22376(5) 0.0150(2) Uani 1 1 d
O4 O 0.21730(8) 0.36406(11) 0.37751(5) 0.0146(2) Uani 1 1 d
O5 O 0.18352(9) 0.12712(12) 0.37934(5) 0.0223(3) Uani 1 1 d
O6 O 0.07561(8) 0.28128(13) 0.33453(5) 0.0231(3) Uani 1 1 d
N1 N 0.36313(9) 0.47936(12) 0.24150(5) 0.0114(3) Uani 1 1 d
N2 N 0.40612(9) 0.37483(13) 0.33969(6) 0.0138(3) Uani 1 1 d
C1 C 0.42223(12) 0.31193(18) 0.38845(7) 0.0196(3) Uani 1 1 d
C2 C 0.50887(12) 0.26536(18) 0.40243(7) 0.0219(4) Uani 1 1 d
C3 C 0.58002(12) 0.28465(16) 0.36464(7) 0.0179(3) Uani 1 1 d
C4 C 0.56335(11) 0.34757(16) 0.31320(7) 0.0152(3) Uani 1 1 d
C5 C 0.47547(11) 0.39273(15) 0.30245(7) 0.0132(3) Uani 1 1 d
C6 C 0.44799(11) 0.45115(15) 0.24812(7) 0.0135(3) Uani 1 1 d
C7 C 0.32561(11) 0.50197(15) 0.18669(6) 0.0130(3) Uani 1 1 d
C8 C 0.36494(12) 0.44784(16) 0.13802(7) 0.0162(3) Uani 1 1 d
C9 C 0.32297(12) 0.46436(17) 0.08536(7) 0.0177(3) Uani 1 1 d
C10 C 0.24041(12) 0.53253(16) 0.07973(7) 0.0168(3) Uani 1 1 d
C11 C 0.20061(11) 0.58484(16) 0.12872(7) 0.0144(3) Uani 1 1 d
C12 C 0.24190(12) 0.56938(15) 0.18143(6) 0.0127(3) Uani 1 1 d
C13 C 0.19243(14) 0.5475(2) 0.02340(8) 0.0227(4) Uani 1 1 d
C14 C 0.09101(12) 0.2851(2) 0.44348(7) 0.0236(4) Uani 1 1 d
H11 H 0.1455(14) 0.625(2) 0.1258(8) 0.014(5) Uiso 1 1 d
H6 H 0.4931(14) 0.459(2) 0.2196(9) 0.018(5) Uiso 1 1 d
H8 H 0.4207(15) 0.399(2) 0.1412(9) 0.019(5) Uiso 1 1 d
H3 H 0.6398(17) 0.256(2) 0.3721(9) 0.028(6) Uiso 1 1 d
H9 H 0.3470(14) 0.428(2) 0.0539(9) 0.018(5) Uiso 1 1 d
H1 H 0.3736(15) 0.300(2) 0.4123(9) 0.022(5) Uiso 1 1 d
H4 H 0.6078(14) 0.3565(19) 0.2857(8) 0.011(4) Uiso 1 1 d
H2 H 0.5193(16) 0.221(2) 0.4371(10) 0.027(6) Uiso 1 1 d
H13A H 0.1362(17) 0.507(2) 0.0249(10) 0.028(6) Uiso 1 1 d
H13B H 0.2256(17) 0.514(3) -0.0047(11) 0.033(6) Uiso 1 1 d
H13C H 0.1818(19) 0.635(3) 0.0172(11) 0.041(7) Uiso 1 1 d

loop_
_atom_site_aniso_label
_atom_site_aniso_U_11
_atom_site_aniso_U_22
_atom_site_aniso_U_33
_atom_site_aniso_U_23
_atom_site_aniso_U_13
_atom_site_aniso_U_12
Cu1 0.00980(13) 0.01306(14) 0.01243(13) 0.00195(8) 0.00025(8) 0.00132(8)
S1 0.01105(18) 0.00856(17) 0.01321(18) -0.00035(12) -0.00104(13) 0.00094(13)
S2 0.01274(19) 0.01381(19) 0.01405(19) 0.00002(13) 0.00112(13) -0.00132(14)
F1 0.0379(7) 0.0481(7) 0.0342(6) -0.0098(6) 0.0096(5) 0.0175(6)
F2 0.0325(7) 0.0737(9) 0.0304(6) -0.0047(6) 0.0124(5) -0.0305(7)
F3 0.0306(6) 0.0392(6) 0.0154(5) 0.0009(4) 0.0015(4) -0.0069(5)
O1 0.0122(5) 0.0116(5) 0.0152(5) 0.0014(4) 0.0006(4) 0.0016(4)
O2 0.0144(5) 0.0113(5) 0.0170(5) -0.0020(4) -0.0020(4) 0.0001(4)
O3 0.0125(5) 0.0134(5) 0.0190(5) -0.0005(4) -0.0030(4) 0.0025(4)
O4 0.0153(6) 0.0149(5) 0.0138(5) 0.0005(4) 0.0009(4) -0.0025(4)
O5 0.0321(7) 0.0133(6) 0.0215(6) 0.0010(4) 0.0009(5) -0.0001(5)
O6 0.0152(6) 0.0331(7) 0.0209(6) 0.0003(5) -0.0034(5) -0.0023(5)
N1 0.0133(6) 0.0071(6) 0.0139(6) 0.0001(5) 0.0005(5) -0.0008(5)
N2 0.0127(6) 0.0141(6) 0.0146(6) -0.0017(5) -0.0006(5) 0.0009(5)
C1 0.0165(8) 0.0279(9) 0.0144(7) 0.0016(7) 0.0002(6) 0.0045(7)
C2 0.0222(9) 0.0278(9) 0.0157(8) 0.0025(7) -0.0038(7) 0.0053(7)
C3 0.0137(8) 0.0166(8) 0.0235(8) -0.0033(6) -0.0053(6) 0.0030(6)
C4 0.0119(8) 0.0126(7) 0.0211(8) -0.0025(6) -0.0001(6) -0.0017(6)
C5 0.0128(7) 0.0092(7) 0.0177(7) -0.0021(6) -0.0008(6) -0.0014(6)
C6 0.0142(7) 0.0099(7) 0.0163(7) -0.0006(6) 0.0018(6) -0.0015(6)
C7 0.0154(8) 0.0090(7) 0.0146(7) 0.0014(5) -0.0002(6) -0.0025(6)
C8 0.0177(8) 0.0123(7) 0.0185(8) 0.0003(6) 0.0025(6) 0.0004(6)
C9 0.0229(9) 0.0157(8) 0.0145(8) -0.0019(6) 0.0032(6) -0.0006(7)
C10 0.0210(8) 0.0151(7) 0.0142(7) 0.0016(6) -0.0012(6) -0.0054(6)
C11 0.0145(8) 0.0119(7) 0.0167(8) 0.0014(6) -0.0026(6) -0.0015(6)
C12 0.0144(8) 0.0087(7) 0.0150(7) -0.0002(5) 0.0007(6) -0.0018(6)
C13 0.0249(9) 0.0278(10) 0.0154(8) -0.0001(7) -0.0034(7) -0.0026(8)
C14 0.0187(8) 0.0327(9) 0.0193(8) -0.0028(7) 0.0052(7) -0.0050(7)

loop_
_atom_type_symbol
_atom_type_description
_atom_type_scat_dispersion_real
_atom_type_scat_dispersion_imag
_atom_type_scat_source
C C 0.0181 0.0091 'International Tables Vol C Tables 4.2.6.8 and 6.1.1.4'
H H 0.0000 0.0000 'International Tables Vol C Tables 4.2.6.8 and 6.1.1.4'
N N 0.0311 0.0180 'International Tables Vol C Tables 4.2.6.8 and 6.1.1.4'
O O 0.0492 0.0322 'International Tables Vol C Tables 4.2.6.8 and 6.1.1.4'
F F 0.0727 0.0534 'International Tables Vol C Tables 4.2.6.8 and 6.1.1.4'
S S 0.3331 0.5567 'International Tables Vol C Tables 4.2.6.8 and 6.1.1.4'
Cu Cu -1.9646 0.5888 'International Tables Vol C Tables 4.2.6.8 and 6.1.1.4'

loop_
_geom_angle_atom_site_label_1
_geom_angle_atom_site_label_2
_geom_angle_atom_site_label_3
_geom_angle
_geom_angle_site_symmetry_3
O1 Cu1 O2 91.48(4) 8_655
O1 Cu1 O4 91.38(5) .
O1 Cu1 N1 94.25(5) .
O1 Cu1 N2 172.65(5) .
O4 Cu1 O2 87.20(4) 8_655
O4 Cu1 N1 168.10(5) .
N1 Cu1 O2 82.18(4) 8_655
N2 Cu1 O2 94.18(5) 8_655
N2 Cu1 O4 93.58(5) .
N2 Cu1 N1 81.89(5) .
O1 S1 C12 105.30(7) .
O2 S1 O1 111.86(6) .
O2 S1 C12 105.14(7) .
O3 S1 O1 110.09(6) .
O3 S1 O2 116.28(7) .
O3 S1 C12 107.34(7) .
O4 S2 C14 100.07(8) .
O5 S2 O4 113.57(7) .
O5 S2 C14 103.27(8) .
O6 S2 O4 115.54(7) .
O6 S2 O5 117.41(8) .
O6 S2 C14 103.81(8) .
S1 O1 Cu1 120.89(7) .
S1 O2 Cu1 129.29(7) 8_665
S2 O4 Cu1 126.90(7) .
C6 N1 Cu1 112.61(11) .
C6 N1 C7 121.29(14) .
C7 N1 Cu1 124.32(10) .
C1 N2 Cu1 127.18(12) .
C1 N2 C5 119.33(14) .
C5 N2 Cu1 113.42(11) .
N2 C1 C2 121.69(16) .
N2 C1 H1 116.9(14) .
C2 C1 H1 121.4(14) .
C1 C2 H2 120.7(14) .
C3 C2 C1 119.05(16) .
C3 C2 H2 120.2(14) .
C2 C3 C4 119.59(16) .
C2 C3 H3 122.6(14) .
C4 C3 H3 117.8(14) .
C3 C4 H4 122.3(12) .
C5 C4 C3 118.13(15) .
C5 C4 H4 119.5(12) .
N2 C5 C4 122.18(15) .
N2 C5 C6 114.49(14) .
C4 C5 C6 123.06(15) .
N1 C6 C5 117.42(14) .
N1 C6 H6 124.8(13) .
C5 C6 H6 117.6(13) .
C8 C7 N1 121.72(15) .
C8 C7 C12 118.39(14) .
C12 C7 N1 119.59(14) .
C7 C8 C9 120.28(15) .
C7 C8 H8 119.2(12) .
C9 C8 H8 120.5(13) .
C8 C9 C10 121.61(15) .
C8 C9 H9 121.0(13) .
C10 C9 H9 117.4(13) .
C9 C10 C11 117.89(15) .
C9 C10 C13 122.34(16) .
C11 C10 C13 119.75(16) .
C10 C11 H11 118.5(12) .
C12 C11 C10 121.05(15) .
C12 C11 H11 120.3(12) .
C7 C12 S1 121.14(12) .
C11 C12 S1 118.09(13) .
C11 C12 C7 120.76(14) .
C10 C13 H13A 109.8(14) .
C10 C13 H13B 111.4(16) .
C10 C13 H13C 108.6(17) .
H13A C13 H13B 110(2) .
H13A C13 H13C 106(2) .
H13B C13 H13C 110(2) .
F1 C14 S2 111.64(13) .
F1 C14 F2 107.91(16) .
F1 C14 F3 107.75(15) .
F2 C14 S2 110.01(12) .
F3 C14 S2 111.87(12) .
F3 C14 F2 107.48(15) .

loop_
_geom_bond_atom_site_label_1
_geom_bond_atom_site_label_2
_geom_bond_distance
_geom_bond_site_symmetry_2
Cu1 O1 1.9291(11) .
Cu1 O2 2.3787(11) 8_655
Cu1 O4 2.0148(11) .
Cu1 N1 2.0261(13) .
Cu1 N2 1.9669(13) .
S1 O1 1.4885(11) .
S1 O2 1.4540(11) .
S1 O3 1.4386(11) .
S1 C12 1.7729(16) .
S2 O4 1.4697(12) .
S2 O5 1.4404(13) .
S2 O6 1.4278(12) .
S2 C14 1.8308(18) .
F1 C14 1.326(2) .
F2 C14 1.336(2) .
F3 C14 1.332(2) .
O2 Cu1 2.3788(11) 8_665
N1 C6 1.282(2) .
N1 C7 1.4211(19) .
N2 C1 1.332(2) .
N2 C5 1.352(2) .
C1 C2 1.390(2) .
C1 H1 0.91(2) .
C2 C3 1.382(3) .
C2 H2 0.94(2) .
C3 C4 1.389(2) .
C3 H3 0.94(2) .
C4 C5 1.386(2) .
C4 H4 0.92(2) .
C5 C6 1.464(2) .
C6 H6 0.95(2) .
C7 C8 1.394(2) .
C7 C12 1.404(2) .
C8 C9 1.394(2) .
C8 H8 0.95(2) .
C9 C10 1.394(3) .
C9 H9 0.90(2) .
C10 C11 1.395(2) .
C10 C13 1.509(2) .
C11 C12 1.389(2) .
C11 H11 0.90(2) .
C13 H13A 0.92(3) .
C13 H13B 0.89(3) .
C13 H13C 0.90(3) .

loop_
_geom_torsion_atom_site_label_1
_geom_torsion_atom_site_label_2
_geom_torsion_atom_site_label_3
_geom_torsion_atom_site_label_4
_geom_torsion
_geom_torsion_site_symmetry_4
Cu1 N1 C6 C5 2.57(17) .
Cu1 N1 C7 C8 -138.66(13) .
Cu1 N1 C7 C12 34.95(19) .
Cu1 N2 C1 C2 177.69(13) .
Cu1 N2 C5 C4 -177.28(12) .
Cu1 N2 C5 C6 -3.09(16) .
O1 S1 O2 Cu1 -93.35(9) 8_665
O1 S1 C12 C7 -53.11(14) .
O1 S1 C12 C11 127.71(12) .
O2 S1 O1 Cu1 -53.32(9) .
O2 S1 C12 C7 65.19(14) .
O2 S1 C12 C11 -113.99(13) .
O3 S1 O1 Cu1 175.77(7) .
O3 S1 O2 Cu1 34.32(11) 8_665
O3 S1 C12 C7 -170.40(12) .
O3 S1 C12 C11 10.41(14) .
O4 S2 C14 F1 58.65(14) .
O4 S2 C14 F2 178.43(13) .
O4 S2 C14 F3 -62.19(14) .
O5 S2 O4 Cu1 88.85(10) .
O5 S2 C14 F1 175.98(13) .
O5 S2 C14 F2 -64.24(15) .
O5 S2 C14 F3 55.14(15) .
O6 S2 O4 Cu1 -51.07(11) .
O6 S2 C14 F1 -60.99(14) .
O6 S2 C14 F2 58.79(15) .
O6 S2 C14 F3 178.17(13) .
N1 C7 C8 C9 175.61(14) .
N1 C7 C12 S1 5.3(2) .
N1 C7 C12 C11 -175.57(14) .
N2 C1 C2 C3 -0.1(3) .
N2 C5 C6 N1 0.3(2) .
C1 N2 C5 C4 0.1(2) .
C1 N2 C5 C6 174.26(14) .
C1 C2 C3 C4 -1.2(3) .
C2 C3 C4 C5 2.0(2) .
C3 C4 C5 N2 -1.4(2) .
C3 C4 C5 C6 -175.12(15) .
C4 C5 C6 N1 174.42(14) .
C5 N2 C1 C2 0.7(3) .
C6 N1 C7 C8 25.0(2) .
C6 N1 C7 C12 -161.37(14) .
C7 N1 C6 C5 -162.87(13) .
C7 C8 C9 C10 -1.2(3) .
C8 C7 C12 S1 179.08(12) .
C8 C7 C12 C11 -1.8(2) .
C8 C9 C10 C11 0.2(2) .
C8 C9 C10 C13 -177.92(16) .
C9 C10 C11 C12 -0.1(2) .
C10 C11 C12 S1 -179.98(12) .
C10 C11 C12 C7 0.8(2) .
C12 S1 O1 Cu1 60.36(9) .
C12 S1 O2 Cu1 152.87(8) 8_665
C12 C7 C8 C9 1.9(2) .
C13 C10 C11 C12 178.16(15) .
C14 S2 O4 Cu1 -161.77(9) .
